data_7230650
loop_
_publ_author_name
'Pike, Sarah J.'
'Bond, Andrew D.'
'Hunter, Christopher A.'

_publ_section_title
;
 Solvatomorphism of Reichardt's dye
;
_journal_issue 21
_journal_name_full CrystEngComm
_journal_page_first 2912
_journal_paper_doi 10.1039/C8CE00480C
_journal_volume 20
_journal_year 2018
_chemical_formula_moiety 'C41 H29 N O, 1.4(C4 H10 O)'
_chemical_formula_sum 'C46.6 H43 N O2.4'
_chemical_formula_weight 655.45
_space_group_crystal_system trigonal
_space_group_IT_number 167
_space_group_name_Hall '-R 3 2"c'
_space_group_name_H-M_alt 'R -3 c :H'
_symmetry_space_group_name_Hall '-R 3 2"c'
_symmetry_space_group_name_H-M 'R -3 c :H'
_atom_sites_solution_hydrogens geom
_audit_creation_method SHELXL-2014/7
_audit_update_record
;
2018-04-10 deposited with the CCDC.
2018-04-11 downloaded from the CCDC.
;
_cell_angle_alpha 90
_cell_angle_beta 90
_cell_angle_gamma 120
_cell_formula_units_Z 18
_cell_length_a 29.2009(5)
_cell_length_b 29.2009(5)
_cell_length_c 23.3366(4)
_cell_measurement_reflns_used 9883
_cell_measurement_temperature 180(2)
_cell_measurement_theta_max 66.77
_cell_measurement_theta_min 3.03
_cell_volume 17233.0(5)
_computing_cell_refinement 'SAINT (Bruker, 2014)'
_computing_data_collection 'APEX2 (Bruker, 2014)'
_computing_data_reduction SAINT
_computing_molecular_graphics 'Mercury (Macrae et al., 2008)'
_computing_publication_material SHELXL
_computing_structure_refinement 'SHELXL (Sheldrick, 2015)'
_computing_structure_solution 'SHELXT (Sheldrick, 2015)'
_diffrn_ambient_temperature 180(2)
_diffrn_measured_fraction_theta_full 1.000
_diffrn_measured_fraction_theta_max 1.000
_diffrn_measurement_device_type 'Bruker D8-QUEST PHOTON-100'
_diffrn_measurement_method '\w and \f-scans'
_diffrn_radiation_type CuK\a
_diffrn_radiation_wavelength 1.54178
_diffrn_reflns_av_R_equivalents 0.0680
_diffrn_reflns_av_unetI/netI 0.0236
_diffrn_reflns_Laue_measured_fraction_full 1.000
_diffrn_reflns_Laue_measured_fraction_max 1.000
_diffrn_reflns_limit_h_max 34
_diffrn_reflns_limit_h_min -34
_diffrn_reflns_limit_k_max 34
_diffrn_reflns_limit_k_min -33
_diffrn_reflns_limit_l_max 27
_diffrn_reflns_limit_l_min -27
_diffrn_reflns_number 45494
_diffrn_reflns_point_group_measured_fraction_full 1.000
_diffrn_reflns_point_group_measured_fraction_max 1.000
_diffrn_reflns_theta_full 66.810
_diffrn_reflns_theta_max 66.810
_diffrn_reflns_theta_min 3.027
_diffrn_source 'Incoatec I\mS Cu microsource'
_exptl_absorpt_coefficient_mu 0.53
_exptl_absorpt_correction_T_max 0.7528
_exptl_absorpt_correction_T_min 0.6618
_exptl_absorpt_correction_type multi-scan
_exptl_absorpt_process_details 'SADABS (Bruker, 2014)'
_exptl_crystal_colour purple
_exptl_crystal_density_diffrn 1.137
_exptl_crystal_description block
_exptl_crystal_F_000 6278.4
_exptl_crystal_size_max 0.300
_exptl_crystal_size_mid 0.180
_exptl_crystal_size_min 0.100
_refine_diff_density_max 0.162
_refine_diff_density_min -0.144
_refine_diff_density_rms 0.027
_refine_ls_extinction_method none
_refine_ls_goodness_of_fit_ref 1.036
_refine_ls_hydrogen_treatment constr
_refine_ls_matrix_type full
_refine_ls_number_parameters 198
_refine_ls_number_reflns 3410
_refine_ls_number_restraints 0
_refine_ls_restrained_S_all 1.036
_refine_ls_R_factor_all 0.0569
_refine_ls_R_factor_gt 0.0398
_refine_ls_shift/su_max 0.001
_refine_ls_shift/su_mean 0.000
_refine_ls_structure_factor_coef Fsqd
_refine_ls_weighting_details 'w=1/[\s^2^(Fo^2^)+(0.0542P)^2^+8.8609P] where P=(Fo^2^+2Fc^2^)/3'
_refine_ls_weighting_scheme calc
_refine_ls_wR_factor_gt 0.1036
_refine_ls_wR_factor_ref 0.1154
_reflns_Friedel_coverage 0.000
_reflns_number_gt 2578
_reflns_number_total 3410
_reflns_threshold_expression 'I > 2\s(I)'
_cod_data_source_file c8ce00480c2.cif
_cod_data_source_block CCDC_1827191
_cod_depositor_comments 'Adding full bibliography for 7230640--7230651.cif.'
_cod_original_cell_volume 17233.0(7)
_cod_database_code 7230650
_cambridge_user_name 'Sarah Pike'
_cambridge_user_crsid sp816
_cambridge_supervisor_name 'Chris Hunter'
_cambridge_supervisor_crsid ch664
_cambridge_crystallographer_name 'Andrew Bond'
_cambridge_crystallographer_crsid adb29
_cambridge_sample_id SP044
_cambridge_data_id CH_B2_0026
_shelx_space_group_comment
;
The symmetry employed for this shelxl refinement is uniquely defined
by the following loop, which should always be used as a source of
symmetry information in preference to the above space-group names.
They are only intended as comments.
;
_shelx_estimated_absorpt_t_min 0.880
_shelx_estimated_absorpt_t_max 0.958

loop_
_space_group_symop_operation_xyz
'x, y, z'
'-y, x-y, z'
'-x+y, -x, z'
'y, x, -z+1/2'
'x-y, -y, -z+1/2'
'-x, -x+y, -z+1/2'
'x+2/3, y+1/3, z+1/3'
'-y+2/3, x-y+1/3, z+1/3'
'-x+y+2/3, -x+1/3, z+1/3'
'y+2/3, x+1/3, -z+5/6'
'x-y+2/3, -y+1/3, -z+5/6'
'-x+2/3, -x+y+1/3, -z+5/6'
'x+1/3, y+2/3, z+2/3'
'-y+1/3, x-y+2/3, z+2/3'
'-x+y+1/3, -x+2/3, z+2/3'
'y+1/3, x+2/3, -z+7/6'
'x-y+1/3, -y+2/3, -z+7/6'
'-x+1/3, -x+y+2/3, -z+7/6'
'-x, -y, -z'
'y, -x+y, -z'
'x-y, x, -z'
'-y, -x, z-1/2'
'-x+y, y, z-1/2'
'x, x-y, z-1/2'
'-x+2/3, -y+1/3, -z+1/3'
'y+2/3, -x+y+1/3, -z+1/3'
'x-y+2/3, x+1/3, -z+1/3'
'-y+2/3, -x+1/3, z-1/6'
'-x+y+2/3, y+1/3, z-1/6'
'x+2/3, x-y+1/3, z-1/6'
'-x+1/3, -y+2/3, -z+2/3'
'y+1/3, -x+y+2/3, -z+2/3'
'x-y+1/3, x+2/3, -z+2/3'
'-y+1/3, -x+2/3, z+1/6'
'-x+y+1/3, y+2/3, z+1/6'
'x+1/3, x-y+2/3, z+1/6'

loop_
_atom_site_label
_atom_site_type_symbol
_atom_site_fract_x
_atom_site_fract_y
_atom_site_fract_z
_atom_site_U_iso_or_equiv
_atom_site_adp_type
_atom_site_occupancy
_atom_site_site_symmetry_order
_atom_site_calc_flag
_atom_site_refinement_flags_posn
_atom_site_refinement_flags_adp
_atom_site_refinement_flags_occupancy
O1 O 0.6667 0.94330(5) 0.5833 0.0468(4) Uani 1 2 d S T P
N1 N 0.6667 0.75265(6) 0.5833 0.0423(4) Uani 1 2 d S T P
C1 C 0.6667 0.89951(7) 0.5833 0.0390(4) Uani 1 2 d S T P
C2 C 0.63070(6) 0.85523(6) 0.61819(5) 0.0405(3) Uani 1 1 d . . .
C3 C 0.63178(6) 0.80869(6) 0.61814(5) 0.0442(3) Uani 1 1 d . . .
H3A H 0.6083 0.7805 0.6423 0.053 Uiso 1 1 calc R U .
C4 C 0.6667 0.80240(7) 0.5833 0.0450(5) Uani 1 2 d S T P
C5 C 0.67345(6) 0.73256(6) 0.63401(5) 0.0434(3) Uani 1 1 d . . .
C6 C 0.67041(6) 0.68407(6) 0.63408(5) 0.0438(3) Uani 1 1 d . . .
H6A H 0.6709 0.6684 0.6696 0.053 Uiso 1 1 calc R U .
C7 C 0.6667 0.65734(7) 0.5833 0.0416(4) Uani 1 2 d S T P
C8 C 0.6667 0.60681(7) 0.5833 0.0417(4) Uani 1 2 d S T P
C9 C 0.64619(7) 0.57222(6) 0.62981(6) 0.0485(4) Uani 1 1 d . . .
H9A H 0.6322 0.5812 0.6618 0.058 Uiso 1 1 calc R U .
C10 C 0.64628(7) 0.52491(7) 0.62928(6) 0.0568(4) Uani 1 1 d . . .
H10A H 0.6321 0.5015 0.6610 0.068 Uiso 1 1 calc R U .
C11 C 0.6667 0.51124(8) 0.5833 0.0582(6) Uani 1 2 d S T P
H11A H 0.6667 0.4787 0.5833 0.070 Uiso 1 2 calc R U P
C12 C 0.59029(6) 0.85805(6) 0.65462(6) 0.0450(3) Uani 1 1 d . . .
C13 C 0.54782(8) 0.85918(8) 0.63068(7) 0.0635(5) Uani 1 1 d . . .
H13A H 0.5464 0.8622 0.5903 0.076 Uiso 1 1 calc R U .
C14 C 0.50703(8) 0.85602(9) 0.66386(8) 0.0742(6) Uani 1 1 d . . .
H14A H 0.4777 0.8560 0.6462 0.089 Uiso 1 1 calc R U .
C15 C 0.50920(8) 0.85294(8) 0.72240(9) 0.0712(5) Uani 1 1 d . . .
H15A H 0.4810 0.8500 0.7455 0.085 Uiso 1 1 calc R U .
C16 C 0.55218(10) 0.85418(10) 0.74716(8) 0.0810(6) Uani 1 1 d . . .
H16A H 0.5546 0.8538 0.7877 0.097 Uiso 1 1 calc R U .
C17 C 0.59218(8) 0.85601(9) 0.71389(7) 0.0673(5) Uani 1 1 d . . .
H17A H 0.6213 0.8559 0.7318 0.081 Uiso 1 1 calc R U .
C18 C 0.68663(6) 0.76419(6) 0.68771(6) 0.0457(4) Uani 1 1 d . . .
C19 C 0.72803(8) 0.81605(7) 0.69024(7) 0.0606(4) Uani 1 1 d . . .
H19A H 0.7479 0.8326 0.6567 0.073 Uiso 1 1 calc R U .
C20 C 0.74050(9) 0.84374(8) 0.74132(7) 0.0715(5) Uani 1 1 d . . .
H20A H 0.7694 0.8790 0.7429 0.086 Uiso 1 1 calc R U .
C21 C 0.71114(9) 0.82033(8) 0.78992(7) 0.0684(5) Uani 1 1 d . . .
H21A H 0.7188 0.8398 0.8246 0.082 Uiso 1 1 calc R U .
C22 C 0.67085(9) 0.76891(7) 0.78796(6) 0.0634(5) Uani 1 1 d . . .
H22A H 0.6510 0.7527 0.8216 0.076 Uiso 1 1 calc R U .
C23 C 0.65875(7) 0.74017(6) 0.73735(6) 0.0516(4) Uani 1 1 d . . .
H23A H 0.6315 0.7042 0.7367 0.062 Uiso 1 1 calc R U .

loop_
_atom_site_aniso_label
_atom_site_aniso_U_11
_atom_site_aniso_U_22
_atom_site_aniso_U_33
_atom_site_aniso_U_23
_atom_site_aniso_U_13
_atom_site_aniso_U_12
O1 0.0563(9) 0.0446(6) 0.0435(7) 0.0001(3) 0.0003(6) 0.0281(4)
N1 0.0570(10) 0.0437(7) 0.0306(7) 0.0023(3) 0.0047(7) 0.0285(5)
C1 0.0501(11) 0.0422(8) 0.0273(8) -0.0028(4) -0.0055(7) 0.0251(6)
C2 0.0505(8) 0.0441(8) 0.0290(6) -0.0020(5) -0.0012(5) 0.0252(7)
C3 0.0584(9) 0.0437(8) 0.0322(6) 0.0026(6) 0.0038(6) 0.0267(7)
C4 0.0630(13) 0.0444(8) 0.0338(9) 0.0025(4) 0.0050(9) 0.0315(7)
C5 0.0556(9) 0.0463(8) 0.0318(7) 0.0024(6) 0.0044(6) 0.0282(7)
C6 0.0561(9) 0.0462(8) 0.0318(6) 0.0025(6) 0.0008(6) 0.0275(7)
C7 0.0460(11) 0.0441(8) 0.0353(9) 0.0016(4) 0.0031(8) 0.0230(6)
C8 0.0479(11) 0.0449(8) 0.0332(9) -0.0012(4) -0.0025(8) 0.0239(6)
C9 0.0633(10) 0.0475(9) 0.0360(7) 0.0014(6) 0.0030(6) 0.0287(8)
C10 0.0789(12) 0.0486(9) 0.0424(8) 0.0060(6) 0.0019(7) 0.0315(9)
C11 0.0801(17) 0.0516(9) 0.0525(12) -0.0036(6) -0.0072(11) 0.0401(9)
C12 0.0547(9) 0.0435(8) 0.0386(7) -0.0004(6) 0.0032(6) 0.0260(7)
C13 0.0719(12) 0.0883(13) 0.0462(8) -0.0104(8) -0.0038(8) 0.0519(11)
C14 0.0703(12) 0.0982(15) 0.0701(11) -0.0175(10) -0.0045(9) 0.0540(12)
C15 0.0732(12) 0.0792(13) 0.0695(11) 0.0035(10) 0.0237(10) 0.0444(11)
C16 0.1000(16) 0.1223(19) 0.0437(9) 0.0121(10) 0.0207(9) 0.0729(15)
C17 0.0771(12) 0.1001(15) 0.0394(8) 0.0032(8) 0.0063(8) 0.0554(12)
C18 0.0648(10) 0.0462(8) 0.0333(7) 0.0002(6) 0.0006(6) 0.0332(8)
C19 0.0780(12) 0.0536(10) 0.0421(8) -0.0002(7) 0.0016(8) 0.0269(9)
C20 0.0987(15) 0.0524(10) 0.0529(9) -0.0086(8) -0.0128(9) 0.0299(10)
C21 0.1134(16) 0.0634(11) 0.0381(8) -0.0113(7) -0.0114(9) 0.0515(12)
C22 0.1015(14) 0.0637(11) 0.0346(7) 0.0029(7) 0.0059(8) 0.0484(11)
C23 0.0751(11) 0.0499(9) 0.0349(7) 0.0019(6) 0.0017(7) 0.0350(8)

loop_
_atom_type_symbol
_atom_type_description
_atom_type_scat_dispersion_real
_atom_type_scat_dispersion_imag
_atom_type_scat_source
C C 0.0181 0.0091 'International Tables Vol C Tables 4.2.6.8 and 6.1.1.4'
H H 0.0000 0.0000 'International Tables Vol C Tables 4.2.6.8 and 6.1.1.4'
N N 0.0311 0.0180 'International Tables Vol C Tables 4.2.6.8 and 6.1.1.4'
O O 0.0492 0.0322 'International Tables Vol C Tables 4.2.6.8 and 6.1.1.4'

loop_
_geom_angle_atom_site_label_1
_geom_angle_atom_site_label_2
_geom_angle_atom_site_label_3
_geom_angle
_geom_angle_site_symmetry_1
_geom_angle_site_symmetry_3
C5 N1 C5 120.30(16) . 18_655
C5 N1 C4 119.85(8) . .
C5 N1 C4 119.85(8) 18_655 .
O1 C1 C2 122.18(9) . .
O1 C1 C2 122.18(9) . 18_655
C2 C1 C2 115.64(17) . 18_655
C3 C2 C1 121.30(13) . .
C3 C2 C12 117.72(13) . .
C1 C2 C12 120.97(13) . .
C2 C3 C4 120.88(14) . .
C2 C3 H3A 119.6 . .
C4 C3 H3A 119.6 . .
C3 C4 C3 119.96(19) . 18_655
C3 C4 N1 120.02(9) . .
C3 C4 N1 120.02(9) 18_655 .
C6 C5 N1 119.41(12) . .
C6 C5 C18 120.12(12) . .
N1 C5 C18 120.40(13) . .
C5 C6 C7 121.56(13) . .
C5 C6 H6A 119.2 . .
C7 C6 H6A 119.2 . .
C6 C7 C6 117.15(18) . 18_655
C6 C7 C8 121.43(9) . .
C6 C7 C8 121.43(9) 18_655 .
C9 C8 C9 118.78(19) . 18_655
C9 C8 C7 120.60(10) . .
C9 C8 C7 120.61(10) 18_655 .
C10 C9 C8 120.10(14) . .
C10 C9 H9A 120.0 . .
C8 C9 H9A 120.0 . .
C11 C10 C9 120.87(15) . .
C11 C10 H10A 119.6 . .
C9 C10 H10A 119.6 . .
C10 C11 C10 119.3(2) 18_655 .
C10 C11 H11A 120.4 18_655 .
C10 C11 H11A 120.4 . .
C13 C12 C17 117.50(15) . .
C13 C12 C2 121.20(13) . .
C17 C12 C2 121.16(15) . .
C12 C13 C14 121.82(16) . .
C12 C13 H13A 119.1 . .
C14 C13 H13A 119.1 . .
C15 C14 C13 119.64(19) . .
C15 C14 H14A 120.2 . .
C13 C14 H14A 120.2 . .
C16 C15 C14 119.42(17) . .
C16 C15 H15A 120.3 . .
C14 C15 H15A 120.3 . .
C15 C16 C17 120.76(17) . .
C15 C16 H16A 119.6 . .
C17 C16 H16A 119.6 . .
C16 C17 C12 120.76(18) . .
C16 C17 H17A 119.6 . .
C12 C17 H17A 119.6 . .
C23 C18 C19 119.11(14) . .
C23 C18 C5 119.00(14) . .
C19 C18 C5 121.78(13) . .
C20 C19 C18 120.37(16) . .
C20 C19 H19A 119.8 . .
C18 C19 H19A 119.8 . .
C21 C20 C19 120.15(18) . .
C21 C20 H20A 119.9 . .
C19 C20 H20A 119.9 . .
C22 C21 C20 119.76(15) . .
C22 C21 H21A 120.1 . .
C20 C21 H21A 120.1 . .
C21 C22 C23 120.73(16) . .
C21 C22 H22A 119.6 . .
C23 C22 H22A 119.6 . .
C18 C23 C22 119.79(16) . .
C18 C23 H23A 120.1 . .
C22 C23 H23A 120.1 . .

loop_
_geom_bond_atom_site_label_1
_geom_bond_atom_site_label_2
_geom_bond_distance
_geom_bond_site_symmetry_2
O1 C1 1.279(2) .
N1 C5 1.3777(15) .
N1 C5 1.3779(15) 18_655
N1 C4 1.453(3) .
C1 C2 1.4416(17) .
C1 C2 1.4418(17) 18_655
C2 C3 1.375(2) .
C2 C12 1.490(2) .
C3 C4 1.3851(18) .
C3 H3A 0.9500 .
C4 C3 1.3852(18) 18_655
C5 C6 1.374(2) .
C5 C18 1.4886(19) .
C6 C7 1.3923(17) .
C6 H6A 0.9500 .
C7 C6 1.3923(17) 18_655
C7 C8 1.475(3) .
C8 C9 1.3965(18) .
C8 C9 1.3965(18) 18_655
C9 C10 1.383(2) .
C9 H9A 0.9500 .
C10 C11 1.379(2) .
C10 H10A 0.9500 .
C11 C10 1.379(2) 18_655
C11 H11A 0.9500 .
C12 C13 1.376(2) .
C12 C17 1.387(2) .
C13 C14 1.385(3) .
C13 H13A 0.9500 .
C14 C15 1.373(3) .
C14 H14A 0.9500 .
C15 C16 1.366(3) .
C15 H15A 0.9500 .
C16 C17 1.381(3) .
C16 H16A 0.9500 .
C17 H17A 0.9500 .
C18 C23 1.388(2) .
C18 C19 1.388(2) .
C19 C20 1.383(2) .
C19 H19A 0.9500 .
C20 C21 1.379(3) .
C20 H20A 0.9500 .
C21 C22 1.369(3) .
C21 H21A 0.9500 .
C22 C23 1.388(2) .
C22 H22A 0.9500 .
C23 H23A 0.9500 .

loop_
_geom_torsion_atom_site_label_1
_geom_torsion_atom_site_label_2
_geom_torsion_atom_site_label_3
_geom_torsion_atom_site_label_4
_geom_torsion
_geom_torsion_site_symmetry_1
_geom_torsion_site_symmetry_4
O1 C1 C2 C3 -179.15(10) . .
C2 C1 C2 C3 0.85(10) 18_655 .
O1 C1 C2 C12 2.12(14) . .
C2 C1 C2 C12 -177.87(14) 18_655 .
C1 C2 C3 C4 -1.72(19) . .
C12 C2 C3 C4 177.05(11) . .
C2 C3 C4 C3 0.87(10) . 18_655
C2 C3 C4 N1 -179.14(10) . .
C5 N1 C4 C3 -55.61(10) . .
C5 N1 C4 C3 124.39(10) 18_655 .
C5 N1 C4 C3 124.38(10) . 18_655
C5 N1 C4 C3 -55.61(10) 18_655 18_655
C5 N1 C5 C6 -3.66(10) 18_655 .
C4 N1 C5 C6 176.34(10) . .
C5 N1 C5 C18 173.28(16) 18_655 .
C4 N1 C5 C18 -6.72(16) . .
N1 C5 C6 C7 7.5(2) . .
C18 C5 C6 C7 -169.49(12) . .
C5 C6 C7 C6 -3.76(11) . 18_655
C5 C6 C7 C8 176.24(11) . .
C6 C7 C8 C9 30.09(11) . .
C6 C7 C8 C9 -149.91(11) 18_655 .
C6 C7 C8 C9 -149.91(11) . 18_655
C6 C7 C8 C9 30.10(11) 18_655 18_655
C9 C8 C9 C10 -0.16(12) 18_655 .
C7 C8 C9 C10 179.84(12) . .
C8 C9 C10 C11 0.3(2) . .
C9 C10 C11 C10 -0.16(12) . 18_655
C3 C2 C12 C13 -109.19(18) . .
C1 C2 C12 C13 69.58(19) . .
C3 C2 C12 C17 66.4(2) . .
C1 C2 C12 C17 -114.83(17) . .
C17 C12 C13 C14 -2.9(3) . .
C2 C12 C13 C14 172.89(18) . .
C12 C13 C14 C15 1.6(3) . .
C13 C14 C15 C16 1.4(3) . .
C14 C15 C16 C17 -3.0(4) . .
C15 C16 C17 C12 1.7(4) . .
C13 C12 C17 C16 1.2(3) . .
C2 C12 C17 C16 -174.54(19) . .
C6 C5 C18 C23 -50.2(2) . .
N1 C5 C18 C23 132.91(14) . .
C6 C5 C18 C19 125.99(17) . .
N1 C5 C18 C19 -50.9(2) . .
C23 C18 C19 C20 -1.4(3) . .
C5 C18 C19 C20 -177.61(17) . .
C18 C19 C20 C21 -1.3(3) . .
C19 C20 C21 C22 2.5(3) . .
C20 C21 C22 C23 -0.8(3) . .
C19 C18 C23 C22 3.1(3) . .
C5 C18 C23 C22 179.38(15) . .
C21 C22 C23 C18 -2.0(3) . .
